data_1570215
loop_
_publ_author_name
'Urvashi, ?'
'Mishra, Sampoorna'
'Patil, Nitin T.'

_publ_section_title
;
 Gold-catalyzed alkenylation and arylation of phosphorothioates.
;
_journal_issue 45
_journal_name_full 'Chemical science'
_journal_page_first 13134
_journal_page_last 13139
_journal_paper_doi 10.1039/d3sc04888h
_journal_volume 14
_journal_year 2023
_chemical_formula_moiety 'C25 H22 N O5 P S2'
_chemical_formula_sum 'C25 H22 N O5 P S2'
_chemical_formula_weight 511.53
_space_group_crystal_system triclinic
_space_group_IT_number 2
_space_group_name_Hall '-P 1'
_space_group_name_H-M_alt 'P -1'
_atom_sites_solution_hydrogens geom
_audit_creation_date 2023-08-19
_audit_creation_method
;
Olex2 1.5
(compiled 2022.04.07 svn.rca3783a0 for OlexSys, GUI svn.r6498)
;
_audit_update_record
;
2023-08-25 deposited with the CCDC.	2023-10-30 downloaded from the CCDC.
;
_cell_angle_alpha 79.403(2)
_cell_angle_beta 76.551(2)
_cell_angle_gamma 68.694(2)
_cell_formula_units_Z 2
_cell_length_a 9.5321(3)
_cell_length_b 9.6051(3)
_cell_length_c 15.2980(5)
_cell_measurement_reflns_used 3834
_cell_measurement_temperature 270.00
_cell_measurement_theta_max 63.73
_cell_measurement_theta_min 2.99
_cell_volume 1261.46(7)
_computing_molecular_graphics 'Olex2 1.5 (Dolomanov et al., 2009)'
_computing_publication_material 'Olex2 1.5 (Dolomanov et al., 2009)'
_computing_structure_refinement 'SHELXL 2018/3 (Sheldrick, 2015)'
_computing_structure_solution 'SHELXT 2018/2 (Sheldrick, 2018)'
_diffrn_ambient_temperature 270.00
_diffrn_measured_fraction_theta_full 0.986
_diffrn_measured_fraction_theta_max 0.986
_diffrn_measurement_device_type 'Bruker APEX-II CCD'
_diffrn_measurement_method '\f and \w scans'
_diffrn_radiation_type CuK\a
_diffrn_radiation_wavelength 1.54178
_diffrn_reflns_av_R_equivalents 0.1390
_diffrn_reflns_av_unetI/netI 0.0978
_diffrn_reflns_Laue_measured_fraction_full 0.986
_diffrn_reflns_Laue_measured_fraction_max 0.986
_diffrn_reflns_limit_h_max 11
_diffrn_reflns_limit_h_min -11
_diffrn_reflns_limit_k_max 11
_diffrn_reflns_limit_k_min -11
_diffrn_reflns_limit_l_max 18
_diffrn_reflns_limit_l_min -18
_diffrn_reflns_number 24456
_diffrn_reflns_point_group_measured_fraction_full 0.986
_diffrn_reflns_point_group_measured_fraction_max 0.986
_diffrn_reflns_theta_full 66.543
_diffrn_reflns_theta_max 66.543
_diffrn_reflns_theta_min 2.988
_exptl_absorpt_coefficient_mu 2.818
_exptl_crystal_density_diffrn 1.347
_exptl_crystal_description rectangular
_exptl_crystal_F_000 532.0
_refine_diff_density_max 0.336
_refine_diff_density_min -0.486
_refine_diff_density_rms 0.062
_refine_ls_extinction_method none
_refine_ls_goodness_of_fit_ref 1.022
_refine_ls_hydrogen_treatment constr
_refine_ls_matrix_type full
_refine_ls_number_parameters 308
_refine_ls_number_reflns 4396
_refine_ls_number_restraints 0
_refine_ls_restrained_S_all 1.022
_refine_ls_R_factor_all 0.1134
_refine_ls_R_factor_gt 0.0642
_refine_ls_shift/su_max 0.000
_refine_ls_shift/su_mean 0.000
_refine_ls_structure_factor_coef Fsqd
_refine_ls_weighting_details 'w=1/[\s^2^(Fo^2^)+(0.1017P)^2^] where P=(Fo^2^+2Fc^2^)/3'
_refine_ls_weighting_scheme calc
_refine_ls_wR_factor_gt 0.1576
_refine_ls_wR_factor_ref 0.1890
_reflns_Friedel_coverage 0.000
_reflns_number_gt 2661
_reflns_number_total 4458
_reflns_threshold_expression 'I > 2\s(I)'
_cod_data_source_file d3sc04888h2.cif
_cod_data_source_block f1_a
_cod_depositor_comments 'Adding full bibliography for 1570215--1570216.cif.'
_cod_database_code 1570215
_shelx_shelxl_version_number 2018/3
_shelx_space_group_comment
;
The symmetry employed for this shelxl refinement is uniquely defined
by the following loop, which should always be used as a source of
symmetry information in preference to the above space-group names.
They are only intended as comments.
;
_olex2_refinement_description
;
1. Fixed Uiso
 At 1.2 times of:
  All C(H) groups, All N(H) groups
 At 1.5 times of:
  All C(H,H,H) groups
2.a Aromatic/amide H refined with riding coordinates:
 N009(H009), C00C(H00C), C00D(H00D), C00G(H00G), C00H(H00H), C00J(H00J),
 C00K(H00K), C00L(H00L), C00M(H00M), C00N(H00N), C00O(H00O), C00P(H00P),
 C00Q(H00Q), C00R(H00R), C00S(H00S), C00T(H00T), C00U(H00U), C00V(H00V),
 C00X(H00X)
2.b Idealised Me refined as rotating group:
 C00Y(H00A,H00B,H00E)
;
_olex2_submission_special_instructions 'No special instructions were received'

loop_
_space_group_symop_operation_xyz
'x, y, z'
'-x, -y, -z'

loop_
_atom_site_label
_atom_site_type_symbol
_atom_site_fract_x
_atom_site_fract_y
_atom_site_fract_z
_atom_site_U_iso_or_equiv
_atom_site_adp_type
_atom_site_occupancy
_atom_site_site_symmetry_order
_atom_site_calc_flag
_atom_site_refinement_flags_posn
_atom_site_refinement_flags_adp
_atom_site_refinement_flags_occupancy
_atom_site_disorder_assembly
_atom_site_disorder_group
P2 P 0.55041(11) 0.15640(10) 0.71271(6) 0.0569(3) Uani 1 1 d . . . . .
S3 S 0.82807(12) 0.32735(12) 0.18913(7) 0.0689(3) Uani 1 1 d . . . . .
S1 S 0.78045(12) 0.10437(12) 0.66120(7) 0.0767(4) Uani 1 1 d . . . . .
O004 O 0.4831(3) 0.0815(2) 0.65618(16) 0.0627(7) Uani 1 1 d . . . . .
O005 O 0.4620(3) 0.3148(2) 0.71922(17) 0.0662(7) Uani 1 1 d . . . . .
O006 O 0.5649(3) 0.0509(3) 0.80352(16) 0.0692(7) Uani 1 1 d . . . . .
O007 O 0.8933(4) 0.1675(3) 0.19632(19) 0.0912(10) Uani 1 1 d . . . . .
O8 O 0.7441(4) 0.4071(4) 0.11852(19) 0.0934(9) Uani 1 1 d . . . . .
N009 N 0.7101(4) 0.3744(3) 0.28324(19) 0.0627(8) Uani 1 1 d . . . . .
H009 H 0.624380 0.445412 0.279359 0.075 Uiso 1 1 calc R U . . .
C00A C 0.4365(4) 0.0574(4) 0.8737(2) 0.0597(10) Uani 1 1 d . . . . .
C00B C 0.7378(4) 0.3076(4) 0.3706(2) 0.0553(9) Uani 1 1 d . . . . .
C00C C 0.7111(4) 0.3420(4) 0.5262(3) 0.0611(10) Uani 1 1 d . . . . .
H00C H 0.683226 0.405795 0.570922 0.073 Uiso 1 1 calc R U . . .
C00D C 0.6981(4) 0.4018(4) 0.4378(2) 0.0581(9) Uani 1 1 d . . . . .
H00D H 0.662613 0.505480 0.423255 0.070 Uiso 1 1 calc R U . . .
C00E C 0.3591(4) 0.1654(4) 0.6107(3) 0.0574(9) Uani 1 1 d . . . . .
C00F C 0.9747(4) 0.3995(4) 0.1816(2) 0.0565(9) Uani 1 1 d . . . . .
C00G C 0.7960(5) 0.1537(4) 0.3930(3) 0.0679(11) Uani 1 1 d . . . . .
H00G H 0.826374 0.089628 0.348298 0.082 Uiso 1 1 calc R U . . .
C00H C 0.8091(4) 0.0953(4) 0.4803(3) 0.0699(11) Uani 1 1 d . . . . .
H00H H 0.848060 -0.008340 0.494176 0.084 Uiso 1 1 calc R U . . .
C00I C 0.7654(4) 0.1875(4) 0.5485(2) 0.0588(10) Uani 1 1 d . . . . .
C00J C 0.3915(5) 0.1913(4) 0.5184(3) 0.0682(11) Uani 1 1 d . . . . .
H00J H 0.491877 0.160730 0.487211 0.082 Uiso 1 1 calc R U . . .
C00K C 0.3953(5) 0.1607(4) 0.9333(3) 0.0703(11) Uani 1 1 d . . . . .
H00K H 0.445629 0.229923 0.926126 0.084 Uiso 1 1 calc R U . . .
C00L C 0.3653(5) -0.0439(5) 0.8814(3) 0.0782(12) Uani 1 1 d . . . . .
H00L H 0.396281 -0.113641 0.839879 0.094 Uiso 1 1 calc R U . . .
C00M C 1.0988(5) 0.3206(5) 0.2219(3) 0.0762(12) Uani 1 1 d . . . . .
H00M H 1.105138 0.228530 0.256067 0.091 Uiso 1 1 calc R U . . .
C00N C 0.2766(6) 0.1596(5) 1.0044(3) 0.0861(14) Uani 1 1 d . . . . .
H00N H 0.246971 0.228170 1.046515 0.103 Uiso 1 1 calc R U . . .
C00O C 0.9676(5) 0.5363(5) 0.1329(3) 0.0871(14) Uani 1 1 d . . . . .
H00O H 0.882855 0.592086 0.106147 0.105 Uiso 1 1 calc R U . . .
C00P C 0.2136(5) 0.2119(5) 0.6584(3) 0.0791(12) Uani 1 1 d . . . . .
H00P H 0.194196 0.193911 0.721112 0.095 Uiso 1 1 calc R U . . .
C00Q C 0.2707(7) 0.2641(5) 0.4733(4) 0.0906(14) Uani 1 1 d . . . . .
H00Q H 0.289677 0.281289 0.410506 0.109 Uiso 1 1 calc R U . . .
C00R C 0.1240(8) 0.3111(5) 0.5193(5) 0.1016(17) Uani 1 1 d . . . . .
H00R H 0.043548 0.359894 0.487918 0.122 Uiso 1 1 calc R U . . .
C00S C 1.2151(6) 0.3803(6) 0.2110(3) 0.0916(14) Uani 1 1 d . . . . .
H00S H 1.299581 0.326303 0.238323 0.110 Uiso 1 1 calc R U . . .
C00T C 0.0953(6) 0.2869(5) 0.6107(5) 0.0968(16) Uani 1 1 d . . . . .
H00T H -0.004875 0.320877 0.641836 0.116 Uiso 1 1 calc R U . . .
C00U C 0.2016(6) 0.0583(7) 1.0139(3) 0.0933(15) Uani 1 1 d . . . . .
H00U H 0.121473 0.058068 1.062032 0.112 Uiso 1 1 calc R U . . .
C00V C 0.2459(6) -0.0415(6) 0.9521(3) 0.0958(15) Uani 1 1 d . . . . .
H00V H 0.194461 -0.109355 0.957828 0.115 Uiso 1 1 calc R U . . .
C00W C 1.2105(6) 0.5145(7) 0.1620(4) 0.0936(14) Uani 1 1 d . . . . .
C00X C 1.0850(7) 0.5906(6) 0.1237(4) 0.1087(17) Uani 1 1 d . . . . .
H00X H 1.078763 0.682911 0.089890 0.130 Uiso 1 1 calc R U . . .
C00Y C 1.3411(8) 0.5764(8) 0.1470(5) 0.165(3) Uani 1 1 d . . . . .
H00A H 1.386142 0.549839 0.200287 0.247 Uiso 1 1 calc R U . . .
H00B H 1.302464 0.683827 0.134460 0.247 Uiso 1 1 calc R U . . .
H00E H 1.417077 0.534481 0.096686 0.247 Uiso 1 1 calc R U . . .

loop_
_atom_site_aniso_label
_atom_site_aniso_U_11
_atom_site_aniso_U_22
_atom_site_aniso_U_33
_atom_site_aniso_U_23
_atom_site_aniso_U_13
_atom_site_aniso_U_12
P2 0.0531(7) 0.0507(5) 0.0580(6) 0.0052(4) -0.0106(4) -0.0121(4)
S3 0.0665(7) 0.0782(7) 0.0618(6) -0.0181(5) 0.0026(5) -0.0278(6)
S1 0.0529(7) 0.0795(7) 0.0799(7) 0.0222(5) -0.0139(5) -0.0153(5)
O004 0.0592(17) 0.0494(13) 0.0758(17) -0.0055(11) -0.0183(13) -0.0108(12)
O005 0.0700(18) 0.0508(14) 0.0722(16) -0.0038(11) -0.0210(13) -0.0101(12)
O006 0.0540(17) 0.0712(16) 0.0604(15) 0.0171(12) -0.0071(12) -0.0089(13)
O007 0.107(3) 0.0705(18) 0.090(2) -0.0359(15) 0.0232(17) -0.0351(17)
O8 0.081(2) 0.143(3) 0.0656(18) -0.0125(17) -0.0197(16) -0.044(2)
N009 0.051(2) 0.0653(18) 0.0581(19) -0.0058(14) -0.0004(14) -0.0102(15)
C00A 0.054(2) 0.065(2) 0.048(2) 0.0036(17) -0.0110(17) -0.0093(19)
C00B 0.048(2) 0.0470(19) 0.065(2) -0.0086(17) 0.0055(17) -0.0164(16)
C00C 0.062(3) 0.052(2) 0.066(2) -0.0030(17) -0.0071(18) -0.0203(18)
C00D 0.057(3) 0.0380(18) 0.070(2) 0.0002(17) -0.0064(18) -0.0114(16)
C00E 0.052(2) 0.0486(19) 0.072(2) -0.0084(17) -0.0129(19) -0.0151(17)
C00F 0.053(2) 0.059(2) 0.050(2) -0.0034(16) -0.0063(16) -0.0124(18)
C00G 0.068(3) 0.045(2) 0.075(3) -0.0085(18) 0.010(2) -0.0135(18)
C00H 0.057(3) 0.042(2) 0.086(3) 0.005(2) 0.006(2) -0.0056(17)
C00I 0.039(2) 0.051(2) 0.073(2) 0.0067(18) -0.0008(17) -0.0123(16)
C00J 0.069(3) 0.061(2) 0.073(3) -0.0047(19) -0.015(2) -0.021(2)
C00K 0.078(3) 0.066(2) 0.063(2) -0.003(2) -0.017(2) -0.018(2)
C00L 0.090(4) 0.090(3) 0.062(2) -0.012(2) -0.004(2) -0.042(3)
C00M 0.074(3) 0.076(3) 0.063(2) 0.002(2) -0.014(2) -0.010(2)
C00N 0.091(4) 0.090(3) 0.059(3) -0.018(2) -0.010(2) -0.007(3)
C00O 0.069(3) 0.085(3) 0.102(3) 0.024(2) -0.029(3) -0.028(3)
C00P 0.060(3) 0.081(3) 0.092(3) -0.022(2) 0.000(2) -0.020(2)
C00Q 0.116(5) 0.072(3) 0.092(3) 0.003(2) -0.040(3) -0.035(3)
C00R 0.105(5) 0.067(3) 0.146(5) -0.011(3) -0.065(4) -0.019(3)
C00S 0.060(3) 0.128(4) 0.083(3) -0.017(3) -0.024(2) -0.018(3)
C00T 0.050(3) 0.086(3) 0.156(5) -0.037(3) -0.021(3) -0.012(3)
C00U 0.070(3) 0.133(4) 0.060(3) -0.001(3) -0.002(2) -0.025(3)
C00V 0.094(4) 0.129(4) 0.079(3) -0.012(3) 0.000(3) -0.064(3)
C00W 0.083(4) 0.118(4) 0.096(4) -0.021(3) -0.014(3) -0.049(3)
C00X 0.103(5) 0.101(4) 0.130(4) 0.021(3) -0.025(4) -0.057(3)
C00Y 0.110(5) 0.215(7) 0.212(8) -0.040(6) -0.019(5) -0.102(5)

loop_
_atom_type_symbol
_atom_type_description
_atom_type_scat_dispersion_real
_atom_type_scat_dispersion_imag
_atom_type_scat_source
C C 0.0181 0.0091 'International Tables Vol C Tables 4.2.6.8 and 6.1.1.4'
H H 0.0000 0.0000 'International Tables Vol C Tables 4.2.6.8 and 6.1.1.4'
N N 0.0311 0.0180 'International Tables Vol C Tables 4.2.6.8 and 6.1.1.4'
O O 0.0492 0.0322 'International Tables Vol C Tables 4.2.6.8 and 6.1.1.4'
Cl Cl 0.3639 0.7018 'International Tables Vol C Tables 4.2.6.8 and 6.1.1.4'
S S 0.3331 0.5567 'International Tables Vol C Tables 4.2.6.8 and 6.1.1.4'
P P 0.2955 0.4335 'International Tables Vol C Tables 4.2.6.8 and 6.1.1.4'

loop_
_geom_angle_atom_site_label_1
_geom_angle_atom_site_label_2
_geom_angle_atom_site_label_3
_geom_angle
_geom_angle_site_symmetry_1
_geom_angle_site_symmetry_3
_geom_angle_publ_flag
O004 P2 S1 107.23(11) . . ?
O005 P2 S1 116.72(12) . . ?
O005 P2 O004 112.34(14) . . ?
O005 P2 O006 116.96(15) . . ?
O006 P2 S1 97.44(10) . . ?
O006 P2 O004 104.48(14) . . ?
O007 S3 O8 120.32(19) . . ?
O007 S3 N009 108.13(15) . . ?
O007 S3 C00F 107.88(18) . . ?
O8 S3 N009 105.58(17) . . ?
O8 S3 C00F 107.72(17) . . ?
N009 S3 C00F 106.44(16) . . ?
C00I S1 P2 97.84(12) . . ?
C00E O004 P2 122.6(2) . . ?
C00A O006 P2 121.8(2) . . ?
S3 N009 H009 117.5 . . ?
C00B N009 S3 125.1(2) . . ?
C00B N009 H009 117.5 . . ?
C00K C00A O006 118.5(4) . . ?
C00L C00A O006 118.8(3) . . ?
C00L C00A C00K 122.7(4) . . ?
C00D C00B N009 117.8(3) . . ?
C00G C00B N009 123.3(3) . . ?
C00G C00B C00D 118.9(3) . . ?
C00D C00C H00C 119.8 . . ?
C00D C00C C00I 120.3(4) . . ?
C00I C00C H00C 119.8 . . ?
C00B C00D H00D 119.8 . . ?
C00C C00D C00B 120.3(3) . . ?
C00C C00D H00D 119.8 . . ?
C00J C00E O004 117.5(4) . . ?
C00P C00E O004 120.1(4) . . ?
C00P C00E C00J 122.3(4) . . ?
C00M C00F S3 121.1(3) . . ?
C00M C00F C00O 119.1(4) . . ?
C00O C00F S3 119.7(3) . . ?
C00B C00G H00G 119.7 . . ?
C00H C00G C00B 120.5(4) . . ?
C00H C00G H00G 119.7 . . ?
C00G C00H H00H 119.4 . . ?
C00G C00H C00I 121.3(3) . . ?
C00I C00H H00H 119.4 . . ?
C00C C00I S1 122.3(3) . . ?
C00H C00I S1 119.1(3) . . ?
C00H C00I C00C 118.6(3) . . ?
C00E C00J H00J 121.0 . . ?
C00E C00J C00Q 117.9(4) . . ?
C00Q C00J H00J 121.0 . . ?
C00A C00K H00K 121.1 . . ?
C00A C00K C00N 117.9(4) . . ?
C00N C00K H00K 121.1 . . ?
C00A C00L H00L 120.8 . . ?
C00A C00L C00V 118.3(4) . . ?
C00V C00L H00L 120.8 . . ?
C00F C00M H00M 120.6 . . ?
C00F C00M C00S 118.9(4) . . ?
C00S C00M H00M 120.6 . . ?
C00K C00N H00N 119.6 . . ?
C00U C00N C00K 120.7(4) . . ?
C00U C00N H00N 119.6 . . ?
C00F C00O H00O 120.0 . . ?
C00X C00O C00F 120.0(4) . . ?
C00X C00O H00O 120.0 . . ?
C00E C00P H00P 121.0 . . ?
C00E C00P C00T 118.1(5) . . ?
C00T C00P H00P 121.0 . . ?
C00J C00Q H00Q 119.5 . . ?
C00R C00Q C00J 120.9(5) . . ?
C00R C00Q H00Q 119.5 . . ?
C00Q C00R H00R 120.0 . . ?
C00T C00R C00Q 119.9(5) . . ?
C00T C00R H00R 120.0 . . ?
C00M C00S H00S 118.7 . . ?
C00W C00S C00M 122.6(4) . . ?
C00W C00S H00S 118.7 . . ?
C00P C00T H00T 119.6 . . ?
C00R C00T C00P 120.8(5) . . ?
C00R C00T H00T 119.6 . . ?
C00N C00U H00U 120.4 . . ?
C00V C00U C00N 119.2(4) . . ?
C00V C00U H00U 120.4 . . ?
C00L C00V H00V 119.4 . . ?
C00U C00V C00L 121.2(5) . . ?
C00U C00V H00V 119.4 . . ?
C00S C00W C00Y 122.4(6) . . ?
C00X C00W C00S 117.0(5) . . ?
C00X C00W C00Y 120.6(6) . . ?
C00O C00X H00X 118.8 . . ?
C00W C00X C00O 122.4(5) . . ?
C00W C00X H00X 118.8 . . ?
C00W C00Y H00A 109.5 . . ?
C00W C00Y H00B 109.5 . . ?
C00W C00Y H00E 109.5 . . ?
H00A C00Y H00B 109.5 . . ?
H00A C00Y H00E 109.5 . . ?
H00B C00Y H00E 109.5 . . ?

loop_
_geom_bond_atom_site_label_1
_geom_bond_atom_site_label_2
_geom_bond_distance
_geom_bond_site_symmetry_2
_geom_bond_publ_flag
P2 S1 2.0551(14) . ?
P2 O004 1.581(3) . ?
P2 O005 1.456(2) . ?
P2 O006 1.564(2) . ?
S3 O007 1.425(3) . ?
S3 O8 1.430(3) . ?
S3 N009 1.630(3) . ?
S3 C00F 1.745(4) . ?
S1 C00I 1.776(4) . ?
O004 C00E 1.419(4) . ?
O006 C00A 1.418(4) . ?
N009 H009 0.8600 . ?
N009 C00B 1.412(4) . ?
C00A C00K 1.362(5) . ?
C00A C00L 1.350(5) . ?
C00B C00D 1.389(5) . ?
C00B C00G 1.384(5) . ?
C00C H00C 0.9300 . ?
C00C C00D 1.384(5) . ?
C00C C00I 1.388(5) . ?
C00D H00D 0.9300 . ?
C00E C00J 1.369(5) . ?
C00E C00P 1.361(5) . ?
C00F C00M 1.367(5) . ?
C00F C00O 1.374(5) . ?
C00G H00G 0.9300 . ?
C00G C00H 1.365(5) . ?
C00H H00H 0.9300 . ?
C00H C00I 1.384(5) . ?
C00J H00J 0.9300 . ?
C00J C00Q 1.378(6) . ?
C00K H00K 0.9300 . ?
C00K C00N 1.377(6) . ?
C00L H00L 0.9300 . ?
C00L C00V 1.372(6) . ?
C00M H00M 0.9300 . ?
C00M C00S 1.389(6) . ?
C00N H00N 0.9300 . ?
C00N C00U 1.372(7) . ?
C00O H00O 0.9300 . ?
C00O C00X 1.367(6) . ?
C00P H00P 0.9300 . ?
C00P C00T 1.386(6) . ?
C00Q H00Q 0.9300 . ?
C00Q C00R 1.362(7) . ?
C00R H00R 0.9300 . ?
C00R C00T 1.354(7) . ?
C00S H00S 0.9300 . ?
C00S C00W 1.358(7) . ?
C00T H00T 0.9300 . ?
C00U H00U 0.9300 . ?
C00U C00V 1.358(7) . ?
C00V H00V 0.9300 . ?
C00W C00X 1.357(7) . ?
C00W C00Y 1.520(7) . ?
C00X H00X 0.9300 . ?
C00Y H00A 0.9600 . ?
C00Y H00B 0.9600 . ?
C00Y H00E 0.9600 . ?

loop_
_geom_torsion_atom_site_label_1
_geom_torsion_atom_site_label_2
_geom_torsion_atom_site_label_3
_geom_torsion_atom_site_label_4
_geom_torsion
_geom_torsion_site_symmetry_1
_geom_torsion_site_symmetry_2
_geom_torsion_site_symmetry_3
_geom_torsion_site_symmetry_4
_geom_torsion_publ_flag
P2 S1 C00I C00C 70.3(3) . . . . ?
P2 S1 C00I C00H -109.5(3) . . . . ?
P2 O004 C00E C00J 106.6(3) . . . . ?
P2 O004 C00E C00P -75.9(4) . . . . ?
P2 O006 C00A C00K -84.7(4) . . . . ?
P2 O006 C00A C00L 98.7(4) . . . . ?
S3 N009 C00B C00D 137.3(3) . . . . ?
S3 N009 C00B C00G -45.6(5) . . . . ?
S3 C00F C00M C00S 177.5(3) . . . . ?
S3 C00F C00O C00X -177.3(4) . . . . ?
S1 P2 O004 C00E -124.1(3) . . . . ?
S1 P2 O006 C00A 170.8(3) . . . . ?
O004 P2 O006 C00A -79.2(3) . . . . ?
O004 C00E C00J C00Q 175.9(3) . . . . ?
O004 C00E C00P C00T -176.8(3) . . . . ?
O005 P2 O004 C00E 5.4(3) . . . . ?
O005 P2 O006 C00A 45.7(3) . . . . ?
O006 P2 O004 C00E 133.2(3) . . . . ?
O006 C00A C00K C00N -175.9(3) . . . . ?
O006 C00A C00L C00V 176.9(4) . . . . ?
O007 S3 N009 C00B 41.4(3) . . . . ?
O007 S3 C00F C00M -30.0(4) . . . . ?
O007 S3 C00F C00O 148.6(3) . . . . ?
O8 S3 N009 C00B 171.4(3) . . . . ?
O8 S3 C00F C00M -161.3(3) . . . . ?
O8 S3 C00F C00O 17.3(4) . . . . ?
N009 S3 C00F C00M 85.9(3) . . . . ?
N009 S3 C00F C00O -95.5(3) . . . . ?
N009 C00B C00D C00C 174.8(3) . . . . ?
N009 C00B C00G C00H -174.8(3) . . . . ?
C00A C00K C00N C00U -0.8(6) . . . . ?
C00A C00L C00V C00U -1.1(7) . . . . ?
C00B C00G C00H C00I -0.2(6) . . . . ?
C00D C00B C00G C00H 2.3(6) . . . . ?
C00D C00C C00I S1 -178.5(3) . . . . ?
C00D C00C C00I C00H 1.3(5) . . . . ?
C00E C00J C00Q C00R 1.2(6) . . . . ?
C00E C00P C00T C00R 0.8(7) . . . . ?
C00F S3 N009 C00B -74.3(3) . . . . ?
C00F C00M C00S C00W 0.2(7) . . . . ?
C00F C00O C00X C00W -0.7(9) . . . . ?
C00G C00B C00D C00C -2.5(5) . . . . ?
C00G C00H C00I S1 178.3(3) . . . . ?
C00G C00H C00I C00C -1.6(6) . . . . ?
C00I C00C C00D C00B 0.7(5) . . . . ?
C00J C00E C00P C00T 0.6(6) . . . . ?
C00J C00Q C00R C00T 0.2(7) . . . . ?
C00K C00A C00L C00V 0.4(6) . . . . ?
C00K C00N C00U C00V 0.1(7) . . . . ?
C00L C00A C00K C00N 0.6(6) . . . . ?
C00M C00F C00O C00X 1.3(7) . . . . ?
C00M C00S C00W C00X 0.4(8) . . . . ?
C00M C00S C00W C00Y -177.4(5) . . . . ?
C00N C00U C00V C00L 0.9(8) . . . . ?
C00O C00F C00M C00S -1.1(6) . . . . ?
C00P C00E C00J C00Q -1.6(6) . . . . ?
C00Q C00R C00T C00P -1.2(7) . . . . ?
C00S C00W C00X C00O -0.2(8) . . . . ?
C00Y C00W C00X C00O 177.6(6) . . . . ?
